data_2230969
loop_
_publ_author_name
'Liao, Xiao-Jian'
'Guo, Wei'
'Xu, Shi-Hai'

_publ_section_title
;
 2-Amino-3,4,5,6-tetrafluorobenzoic acid
;
_journal_coeditor_code ZS2117
_journal_issue 7
_journal_name_full 'Acta Crystallographica Section E'
_journal_page_first o1732
_journal_paper_doi 10.1107/S1600536811023087
_journal_volume 67
_journal_year 2011
_chemical_formula_iupac 'C7 H3 F4 N O2'
_chemical_formula_moiety 'C7 H3 F4 N O2'
_chemical_formula_sum 'C7 H3 F4 N O2'
_chemical_formula_weight 209.10
_chemical_name_systematic
;
2-Amino-3,4,5,6-tetrafluorobenzoic acid
;
_space_group_crystal_system triclinic
_space_group_IT_number 2
_space_group_name_Hall '-P 1'
_space_group_name_H-M_alt 'P -1'
_symmetry_space_group_name_Hall '-P 1'
_symmetry_space_group_name_H-M 'P -1'
_atom_sites_solution_hydrogens geom
_atom_sites_solution_primary direct
_atom_sites_solution_secondary difmap
_audit_creation_method
;
Olex2 1.1
(compiled 2011.02.15 svn.r1672, GUI svn.r3494)
;
_cell_angle_alpha 80.378(8)
_cell_angle_beta 79.764(8)
_cell_angle_gamma 82.011(8)
_cell_formula_units_Z 8
_cell_length_a 11.0367(11)
_cell_length_b 11.3664(11)
_cell_length_c 12.5702(12)
_cell_measurement_reflns_used 4167
_cell_measurement_temperature 295.0
_cell_measurement_theta_max 62.7317
_cell_measurement_theta_min 3.6089
_cell_volume 1520.2(3)
_computing_cell_refinement 'CrysAlis PRO (Oxford Diffraction, 2010)'
_computing_data_collection 'CrysAlis PRO (Oxford Diffraction, 2010)'
_computing_data_reduction 'CrysAlis PRO (Oxford Diffraction, 2010)'
_computing_molecular_graphics 'OLEX2 (Dolomanov <i>et al.</i>, 2009)'
_computing_publication_material 'OLEX2 (Dolomanov <i>et al.</i>, 2009)'
_computing_structure_refinement 'SHELXL97 (Sheldrick, 2008)'
_computing_structure_solution 'SHELXS97 (Sheldrick, 2008)'
_diffrn_ambient_temperature 295.0
_diffrn_detector_area_resol_mean 16.0288
_diffrn_measured_fraction_theta_full 0.978
_diffrn_measured_fraction_theta_max 0.978
_diffrn_measurement_device_type 'Oxford Diffraction Xcalibur Sapphire3 Gemini ultra CCD'
_diffrn_measurement_method \w
_diffrn_radiation_monochromator mirror
_diffrn_radiation_type 'Cu K\a'
_diffrn_radiation_wavelength 1.5418
_diffrn_reflns_av_R_equivalents 0.0314
_diffrn_reflns_limit_h_max 12
_diffrn_reflns_limit_h_min -12
_diffrn_reflns_limit_k_max 13
_diffrn_reflns_limit_k_min -12
_diffrn_reflns_limit_l_max 14
_diffrn_reflns_limit_l_min -14
_diffrn_reflns_number 8708
_diffrn_reflns_theta_full 62.82
_diffrn_reflns_theta_max 62.82
_diffrn_reflns_theta_min 3.61
_diffrn_standards_number 0
_exptl_absorpt_coefficient_mu 1.791
_exptl_absorpt_correction_T_max 1.0000
_exptl_absorpt_correction_T_min 0.3922
_exptl_absorpt_correction_type multi-scan
_exptl_absorpt_process_details '(CrysAlis PRO; Oxford Diffraction, 2010)'
_exptl_crystal_colour 'pale yellow'
_exptl_crystal_density_diffrn 1.827
_exptl_crystal_density_method 'not measured'
_exptl_crystal_description plate
_exptl_crystal_F_000 832
_exptl_crystal_size_max 0.50
_exptl_crystal_size_mid 0.30
_exptl_crystal_size_min 0.15
_refine_diff_density_max 0.432
_refine_diff_density_min -0.241
_refine_ls_extinction_method none
_refine_ls_goodness_of_fit_ref 1.051
_refine_ls_hydrogen_treatment mixed
_refine_ls_matrix_type full
_refine_ls_number_parameters 533
_refine_ls_number_reflns 4791
_refine_ls_number_restraints 16
_refine_ls_restrained_S_all 1.051
_refine_ls_R_factor_all 0.0745
_refine_ls_R_factor_gt 0.0566
_refine_ls_shift/su_max 0.000
_refine_ls_shift/su_mean 0.000
_refine_ls_structure_factor_coef Fsqd
_refine_ls_weighting_details 'calc w=1/[\s^2^(Fo^2^)+(0.0935P)^2^+0.6844P] where P=(Fo^2^+2Fc^2^)/3'
_refine_ls_weighting_scheme calc
_refine_ls_wR_factor_gt 0.1585
_refine_ls_wR_factor_ref 0.1774
_reflns_number_gt 3521
_reflns_number_total 4791
_reflns_threshold_expression I>2\s(I)
_cod_data_source_file zs2117.cif
_cod_data_source_block global
_cod_database_code 2230969

loop_
_space_group_symop_id
_space_group_symop_operation_xyz
1 'x, y, z'
2 '-x, -y, -z'

loop_
_atom_site_type_symbol
_atom_site_label
_atom_site_fract_x
_atom_site_fract_y
_atom_site_fract_z
_atom_site_U_iso_or_equiv
_atom_site_adp_type
_atom_site_calc_flag
_atom_site_refinement_flags
_atom_site_occupancy
_atom_site_symmetry_multiplicity
_atom_site_disorder_assembly
_atom_site_disorder_group
F F16 0.18790(19) 0.2980(2) 0.63873(16) 0.0672(6) Uani d . 1 1 . .
F F13 -0.0401(2) 0.42992(19) 0.28267(16) 0.0682(6) Uani d . 1 1 . .
F F14 0.1447(2) 0.54588(19) 0.30496(17) 0.0701(6) Uani d . 1 1 . .
O O8 -0.1849(2) 0.2707(2) 0.3563(2) 0.0632(7) Uani d . 1 1 . .
H H8 -0.2349 0.2248 0.3531 0.095 Uiso calc R 1 1 . .
F F15 0.2604(2) 0.4812(2) 0.48248(19) 0.0747(6) Uani d . 1 1 . .
O O5 -0.1389(2) 0.1291(2) 0.49241(19) 0.0622(7) Uani d . 1 1 . .
C C22 0.0365(3) 0.2621(3) 0.5411(2) 0.0441(7) Uani d D 1 1 . .
N N3 0.0065(3) 0.1737(3) 0.6245(2) 0.0581(8) Uani d D 1 1 . .
C C32 0.1097(3) 0.4535(3) 0.3810(3) 0.0502(8) Uani d . 1 1 . .
C C33 -0.1201(3) 0.2250(3) 0.4350(2) 0.0470(7) Uani d . 1 1 . .
C C34 -0.0239(3) 0.2952(3) 0.4488(2) 0.0443(7) Uani d . 1 1 . .
C C37 0.0151(3) 0.3923(3) 0.3714(2) 0.0456(7) Uani d . 1 1 . .
C C42 0.1311(3) 0.3284(3) 0.5489(3) 0.0491(8) Uani d . 1 1 . .
C C51 0.1684(3) 0.4208(3) 0.4715(3) 0.0524(8) Uani d . 1 1 . .
F F8 0.3963(2) 0.21194(19) 0.48315(16) 0.0667(6) Uani d . 1 1 . .
O O9 0.2802(2) 0.0302(2) 0.5375(2) 0.0615(6) Uani d . 1 1 . .
H H9 0.2341 -0.0183 0.5317 0.092 Uiso calc R 1 1 . .
O O7 0.3410(2) -0.1190(2) 0.6616(2) 0.0627(7) Uani d . 1 1 . .
F F5 0.6708(2) 0.0512(2) 0.8060(2) 0.0892(8) Uani d . 1 1 . .
F F6 0.6953(2) 0.2663(2) 0.6819(2) 0.0787(7) Uani d . 1 1 . .
F F7 0.5568(2) 0.3471(2) 0.5210(2) 0.0827(7) Uani d . 1 1 . .
C C28 0.4414(3) 0.0572(3) 0.6287(2) 0.0462(7) Uani d . 1 1 . .
C C35 0.5150(3) 0.0154(3) 0.7126(3) 0.0531(8) Uani d D 1 1 . .
C C40 0.5419(3) 0.2401(3) 0.5830(3) 0.0577(9) Uani d . 1 1 . .
C C44 0.5992(3) 0.0896(3) 0.7262(3) 0.0601(9) Uani d . 1 1 . .
C C47 0.3507(3) -0.0174(3) 0.6118(2) 0.0469(7) Uani d . 1 1 . .
C C49 0.4586(3) 0.1696(3) 0.5659(3) 0.0498(8) Uani d . 1 1 . .
N N2 0.5075(4) -0.0899(3) 0.7795(3) 0.0833(12) Uani d D 1 1 . .
C C56 0.6129(3) 0.1984(3) 0.6649(3) 0.0583(9) Uani d . 1 1 . .
F F4 0.0302(2) 0.94676(19) 0.75391(15) 0.0700(6) Uani d . 1 1 . .
O O11 0.1722(2) 1.0628(2) 0.82373(17) 0.0570(6) Uani d . 1 1 . .
H H11 0.2109 1.1185 0.8268 0.085 Uiso calc R 1 1 . .
O O4 0.2335(2) 0.9962(2) 0.98460(19) 0.0594(6) Uani d . 1 1 . .
F F3 -0.1220(2) 0.7811(2) 0.78819(17) 0.0745(6) Uani d . 1 1 . .
F F2 -0.1394(2) 0.6232(2) 0.97776(19) 0.0815(7) Uani d . 1 1 . .
F F1 -0.0109(2) 0.6443(2) 1.13507(17) 0.0810(7) Uani d . 1 1 . .
N N1 0.1387(3) 0.8133(3) 1.1147(2) 0.0620(8) Uani d D 1 1 . .
C C29 0.0014(3) 0.7205(3) 1.0410(3) 0.0543(8) Uani d . 1 1 . .
C C31 0.0926(3) 0.8903(3) 0.9301(2) 0.0432(7) Uani d . 1 1 . .
C C36 0.0799(3) 0.8091(3) 1.0291(2) 0.0471(7) Uani d D 1 1 . .
C C39 -0.0549(3) 0.7890(3) 0.8658(3) 0.0544(8) Uani d . 1 1 . .
C C41 -0.0645(3) 0.7095(3) 0.9618(3) 0.0565(9) Uani d . 1 1 . .
C C43 0.0231(3) 0.8750(3) 0.8509(2) 0.0473(7) Uani d . 1 1 . .
C C46 0.1720(3) 0.9855(3) 0.9152(2) 0.0464(7) Uani d . 1 1 . .
F F12 0.4204(2) 0.75684(19) -0.01077(18) 0.0705(6) Uani d . 1 1 . .
F F11 0.2839(2) 0.5761(2) 0.0206(2) 0.0766(7) Uani d . 1 1 . .
O O10 0.6074(3) 0.8442(2) 0.0225(2) 0.0687(7) Uani d . 1 1 . .
H H10 0.6552 0.8943 0.0195 0.103 Uiso calc R 1 1 . .
O O1 0.6965(2) 0.7627(2) 0.1668(2) 0.0632(7) Uani d . 1 1 . .
C C26 0.5475(3) 0.6595(3) 0.1206(2) 0.0451(7) Uani d . 1 1 . .
F F10 0.3353(2) 0.3778(2) 0.1668(2) 0.0847(7) Uani d . 1 1 . .
F F9 0.5247(3) 0.3629(2) 0.2782(2) 0.1045(10) Uani d . 1 1 . .
C C38 0.4484(3) 0.6618(3) 0.0631(3) 0.0487(8) Uani d . 1 1 . .
N N4 0.6652(4) 0.5390(3) 0.2570(3) 0.0928(14) Uani d D 1 1 . .
C C48 0.3770(3) 0.5711(3) 0.0787(3) 0.0544(8) Uani d . 1 1 . .
C C50 0.6226(3) 0.7589(3) 0.1051(3) 0.0497(8) Uani d . 1 1 . .
C C53 0.5726(4) 0.5559(3) 0.1963(3) 0.0582(9) Uani d D 1 1 . .
C C54 0.4979(4) 0.4638(3) 0.2087(3) 0.0660(10) Uani d . 1 1 . .
C C55 0.4029(4) 0.4695(3) 0.1527(3) 0.0597(9) Uani d . 1 1 . .
H H3A 0.059(3) 0.147(3) 0.667(2) 0.072 Uiso d D 1 1 . .
H H3B -0.039(3) 0.123(3) 0.615(3) 0.072 Uiso d D 1 1 . .
H H2A 0.551(3) -0.113(3) 0.828(2) 0.100 Uiso d D 1 1 . .
H H2B 0.463(3) -0.140(2) 0.768(3) 0.100 Uiso d D 1 1 . .
H H1A 0.129(3) 0.760(3) 1.1720(19) 0.074 Uiso d D 1 1 . .
H H1B 0.186(3) 0.866(3) 1.112(3) 0.074 Uiso d D 1 1 . .
H H4A 0.681(3) 0.476(2) 0.299(3) 0.107 Uiso d D 1 1 . .
H H4B 0.713(3) 0.595(2) 0.249(3) 0.107 Uiso d D 1 1 . .

loop_
_atom_site_aniso_label
_atom_site_aniso_U_11
_atom_site_aniso_U_22
_atom_site_aniso_U_33
_atom_site_aniso_U_12
_atom_site_aniso_U_13
_atom_site_aniso_U_23
F16 0.0711(13) 0.0830(14) 0.0560(11) -0.0196(11) -0.0327(10) -0.0008(10)
F13 0.0819(14) 0.0688(13) 0.0578(11) -0.0236(11) -0.0350(10) 0.0176(10)
F14 0.0769(14) 0.0623(13) 0.0693(13) -0.0277(11) -0.0150(11) 0.0155(10)
O8 0.0711(16) 0.0587(15) 0.0679(15) -0.0207(12) -0.0400(13) 0.0094(12)
F15 0.0702(14) 0.0751(14) 0.0891(15) -0.0329(11) -0.0289(11) -0.0035(12)
O5 0.0732(16) 0.0615(15) 0.0586(14) -0.0300(13) -0.0300(12) 0.0119(12)
C22 0.0460(17) 0.0459(17) 0.0392(15) -0.0039(14) -0.0091(13) -0.0018(13)
N3 0.0614(18) 0.0679(19) 0.0467(15) -0.0201(15) -0.0227(13) 0.0121(14)
C32 0.0527(19) 0.0426(17) 0.0533(18) -0.0106(15) -0.0077(15) 0.0028(15)
C33 0.0510(18) 0.0487(18) 0.0421(16) -0.0080(15) -0.0120(14) -0.0019(14)
C34 0.0477(17) 0.0444(17) 0.0414(15) -0.0077(14) -0.0125(13) 0.0001(13)
C37 0.0526(18) 0.0442(17) 0.0402(16) -0.0077(14) -0.0163(13) 0.0046(13)
C42 0.0504(18) 0.0532(19) 0.0455(16) -0.0057(15) -0.0171(14) -0.0023(15)
C51 0.0479(18) 0.055(2) 0.0574(19) -0.0131(15) -0.0134(15) -0.0069(16)
F8 0.0722(13) 0.0644(13) 0.0647(12) -0.0157(10) -0.0253(10) 0.0096(10)
O9 0.0639(15) 0.0617(15) 0.0664(15) -0.0199(12) -0.0318(12) 0.0028(12)
O7 0.0704(16) 0.0519(14) 0.0726(15) -0.0180(12) -0.0341(13) 0.0049(12)
F5 0.0981(18) 0.0973(18) 0.0898(16) -0.0335(14) -0.0588(14) 0.0020(14)
F6 0.0734(14) 0.0865(16) 0.0894(15) -0.0374(12) -0.0187(12) -0.0206(13)
F7 0.0925(17) 0.0697(14) 0.0882(16) -0.0367(13) -0.0184(13) 0.0091(12)
C28 0.0464(17) 0.0485(18) 0.0459(17) -0.0093(14) -0.0086(14) -0.0083(14)
C35 0.059(2) 0.054(2) 0.0506(18) -0.0128(16) -0.0177(15) -0.0036(15)
C40 0.062(2) 0.052(2) 0.060(2) -0.0190(17) -0.0034(17) -0.0053(16)
C44 0.064(2) 0.068(2) 0.056(2) -0.0163(19) -0.0233(17) -0.0101(18)
C47 0.0461(17) 0.0507(19) 0.0457(16) -0.0047(14) -0.0126(13) -0.0069(15)
C49 0.0493(18) 0.056(2) 0.0443(16) -0.0094(15) -0.0093(14) -0.0033(15)
N2 0.108(3) 0.072(2) 0.084(2) -0.037(2) -0.061(2) 0.0190(19)
C56 0.055(2) 0.066(2) 0.060(2) -0.0208(17) -0.0073(16) -0.0166(18)
F4 0.1041(17) 0.0657(13) 0.0480(11) -0.0320(12) -0.0316(11) 0.0086(9)
O11 0.0755(16) 0.0548(14) 0.0449(12) -0.0271(12) -0.0167(11) 0.0045(10)
O4 0.0715(16) 0.0568(14) 0.0564(13) -0.0259(12) -0.0274(12) 0.0074(11)
F3 0.0953(16) 0.0776(14) 0.0655(13) -0.0313(12) -0.0364(12) -0.0099(11)
F2 0.0936(17) 0.0807(15) 0.0808(15) -0.0517(13) -0.0238(12) 0.0036(12)
F1 0.0971(17) 0.0848(16) 0.0630(13) -0.0440(13) -0.0275(12) 0.0279(12)
N1 0.069(2) 0.077(2) 0.0442(15) -0.0264(16) -0.0210(14) 0.0075(15)
C29 0.059(2) 0.058(2) 0.0457(17) -0.0195(17) -0.0085(15) 0.0060(15)
C31 0.0484(17) 0.0452(17) 0.0376(15) -0.0105(14) -0.0079(13) -0.0051(13)
C36 0.0507(18) 0.0489(18) 0.0426(16) -0.0084(15) -0.0100(13) -0.0043(14)
C39 0.063(2) 0.060(2) 0.0478(18) -0.0139(17) -0.0203(15) -0.0117(16)
C41 0.061(2) 0.053(2) 0.059(2) -0.0229(17) -0.0120(16) -0.0037(16)
C43 0.061(2) 0.0457(17) 0.0366(15) -0.0092(15) -0.0140(14) -0.0014(13)
C46 0.0519(18) 0.0437(17) 0.0436(16) -0.0070(14) -0.0087(14) -0.0043(14)
F12 0.0690(13) 0.0618(13) 0.0836(14) -0.0162(10) -0.0357(11) 0.0138(11)
F11 0.0623(13) 0.0722(14) 0.1048(17) -0.0188(11) -0.0332(12) -0.0095(13)
O10 0.0822(18) 0.0604(15) 0.0701(16) -0.0318(13) -0.0379(14) 0.0190(13)
O1 0.0750(16) 0.0601(15) 0.0614(14) -0.0257(13) -0.0317(13) 0.0084(12)
C26 0.0489(17) 0.0449(17) 0.0435(16) -0.0083(14) -0.0119(13) -0.0044(14)
F10 0.0967(18) 0.0647(14) 0.1022(17) -0.0426(13) -0.0251(14) -0.0014(13)
F9 0.155(3) 0.0682(15) 0.1023(19) -0.0487(17) -0.0663(18) 0.0320(14)
C38 0.0496(18) 0.0476(18) 0.0487(17) -0.0077(15) -0.0109(14) -0.0010(14)
N4 0.129(3) 0.061(2) 0.105(3) -0.040(2) -0.079(3) 0.028(2)
C48 0.0472(19) 0.059(2) 0.062(2) -0.0116(16) -0.0123(15) -0.0159(17)
C50 0.0506(18) 0.0513(19) 0.0488(17) -0.0112(15) -0.0113(14) -0.0038(15)
C53 0.070(2) 0.056(2) 0.0538(19) -0.0184(18) -0.0208(17) -0.0015(16)
C54 0.094(3) 0.049(2) 0.058(2) -0.023(2) -0.0221(19) 0.0061(17)
C55 0.068(2) 0.051(2) 0.064(2) -0.0235(17) -0.0069(18) -0.0102(17)

loop_
_atom_type_symbol
_atom_type_description
_atom_type_scat_dispersion_real
_atom_type_scat_dispersion_imag
_atom_type_scat_source
C C 0.0181 0.0091 'International Tables Vol C Tables 4.2.6.8 and 6.1.1.4'
H H 0.0000 0.0000 'International Tables Vol C Tables 4.2.6.8 and 6.1.1.4'
O O 0.0492 0.0322 'International Tables Vol C Tables 4.2.6.8 and 6.1.1.4'
N N 0.0311 0.0180 'International Tables Vol C Tables 4.2.6.8 and 6.1.1.4'
F F 0.0727 0.0534 'International Tables Vol C Tables 4.2.6.8 and 6.1.1.4'

loop_
_geom_angle_atom_site_label_1
_geom_angle_atom_site_label_2
_geom_angle_atom_site_label_3
_geom_angle_site_symmetry_1
_geom_angle_site_symmetry_3
_geom_angle
_geom_angle_publ_flag
C33 O8 H8 . . 109.5 ?
N3 C22 C34 . . 124.9(3) ?
N3 C22 C42 . . 117.6(3) ?
C42 C22 C34 . . 117.4(3) ?
C22 N3 H3A . . 118(2) ?
C22 N3 H3B . . 119(2) ?
H3A N3 H3B . . 115(3) ?
F14 C32 C37 . . 121.1(3) ?
F14 C32 C51 . . 119.9(3) ?
C37 C32 C51 . . 119.0(3) ?
O8 C33 C34 . . 116.0(3) ?
O5 C33 O8 . . 121.8(3) ?
O5 C33 C34 . . 122.2(3) ?
C22 C34 C33 . . 119.3(3) ?
C37 C34 C22 . . 117.9(3) ?
C37 C34 C33 . . 122.7(3) ?
F13 C37 C32 . . 116.2(3) ?
F13 C37 C34 . . 121.0(3) ?
C32 C37 C34 . . 122.8(3) ?
F16 C42 C22 . . 117.5(3) ?
F16 C42 C51 . . 119.2(3) ?
C51 C42 C22 . . 123.3(3) ?
F15 C51 C32 . . 119.5(3) ?
F15 C51 C42 . . 121.0(3) ?
C42 C51 C32 . . 119.5(3) ?
C47 O9 H9 . . 109.5 ?
C35 C28 C47 . . 119.2(3) ?
C49 C28 C35 . . 118.2(3) ?
C49 C28 C47 . . 122.6(3) ?
C44 C35 C28 . . 117.2(3) ?
N2 C35 C28 . . 124.5(3) ?
N2 C35 C44 . . 118.3(3) ?
F7 C40 C49 . . 121.2(3) ?
F7 C40 C56 . . 120.2(3) ?
C49 C40 C56 . . 118.6(3) ?
F5 C44 C35 . . 118.1(3) ?
C56 C44 F5 . . 118.6(3) ?
C56 C44 C35 . . 123.3(3) ?
O9 C47 C28 . . 116.0(3) ?
O7 C47 O9 . . 121.3(3) ?
O7 C47 C28 . . 122.8(3) ?
F8 C49 C28 . . 121.3(3) ?
F8 C49 C40 . . 116.1(3) ?
C40 C49 C28 . . 122.6(3) ?
C35 N2 H2A . . 123(2) ?
C35 N2 H2B . . 120(2) ?
H2A N2 H2B . . 117(3) ?
F6 C56 C40 . . 119.2(3) ?
F6 C56 C44 . . 120.7(3) ?
C44 C56 C40 . . 120.2(3) ?
C46 O11 H11 . . 109.5 ?
C36 N1 H1A . . 120(2) ?
C36 N1 H1B . . 121(2) ?
H1A N1 H1B . . 119(3) ?
F1 C29 C36 . . 118.3(3) ?
F1 C29 C41 . . 119.1(3) ?
C41 C29 C36 . . 122.6(3) ?
C36 C31 C46 . . 120.2(3) ?
C43 C31 C36 . . 116.8(3) ?
C43 C31 C46 . . 123.0(3) ?
N1 C36 C29 . . 117.5(3) ?
N1 C36 C31 . . 124.0(3) ?
C29 C36 C31 . . 118.5(3) ?
F3 C39 C41 . . 120.3(3) ?
F3 C39 C43 . . 120.7(3) ?
C43 C39 C41 . . 119.0(3) ?
F2 C41 C29 . . 120.2(3) ?
F2 C41 C39 . . 120.1(3) ?
C29 C41 C39 . . 119.7(3) ?
F4 C43 C31 . . 121.1(3) ?
F4 C43 C39 . . 115.5(3) ?
C39 C43 C31 . . 123.4(3) ?
O11 C46 C31 . . 116.6(3) ?
O4 C46 O11 . . 121.3(3) ?
O4 C46 C31 . . 122.0(3) ?
C50 O10 H10 . . 109.5 ?
C38 C26 C50 . . 122.7(3) ?
C38 C26 C53 . . 117.4(3) ?
C53 C26 C50 . . 119.9(3) ?
F12 C38 C26 . . 120.4(3) ?
F12 C38 C48 . . 116.6(3) ?
C48 C38 C26 . . 123.0(3) ?
C53 N4 H4A . . 123(2) ?
C53 N4 H4B . . 118(2) ?
H4A N4 H4B . . 118(3) ?
F11 C48 C55 . . 119.7(3) ?
C38 C48 F11 . . 121.1(3) ?
C38 C48 C55 . . 119.2(3) ?
O10 C50 C26 . . 116.9(3) ?
O1 C50 O10 . . 121.6(3) ?
O1 C50 C26 . . 121.5(3) ?
N4 C53 C26 . . 124.7(3) ?
N4 C53 C54 . . 117.5(3) ?
C54 C53 C26 . . 117.8(3) ?
F9 C54 C53 . . 117.9(3) ?
C55 C54 F9 . . 118.9(3) ?
C55 C54 C53 . . 123.2(3) ?
F10 C55 C48 . . 119.9(3) ?
F10 C55 C54 . . 120.7(3) ?
C54 C55 C48 . . 119.4(3) ?

loop_
_geom_bond_atom_site_label_1
_geom_bond_atom_site_label_2
_geom_bond_site_symmetry_2
_geom_bond_distance
_geom_bond_publ_flag
F16 C42 . 1.360(3) ?
F13 C37 . 1.344(3) ?
F14 C32 . 1.346(4) ?
O8 H8 . 0.8200 ?
O8 C33 . 1.318(4) ?
F15 C51 . 1.341(4) ?
O5 C33 . 1.224(4) ?
C22 N3 . 1.354(4) ?
C22 C34 . 1.412(4) ?
C22 C42 . 1.396(5) ?
N3 H3A . 0.855(17) ?
N3 H3B . 0.854(17) ?
C32 C37 . 1.365(5) ?
C32 C51 . 1.381(5) ?
C33 C34 . 1.463(4) ?
C34 C37 . 1.405(4) ?
C42 C51 . 1.361(5) ?
F8 C49 . 1.335(4) ?
O9 H9 . 0.8200 ?
O9 C47 . 1.320(4) ?
O7 C47 . 1.228(4) ?
F5 C44 . 1.363(4) ?
F6 C56 . 1.337(4) ?
F7 C40 . 1.344(4) ?
C28 C35 . 1.424(4) ?
C28 C47 . 1.462(4) ?
C28 C49 . 1.403(5) ?
C35 C44 . 1.388(5) ?
C35 N2 . 1.347(5) ?
C40 C49 . 1.367(5) ?
C40 C56 . 1.385(5) ?
C44 C56 . 1.356(5) ?
N2 H2A . 0.829(17) ?
N2 H2B . 0.851(17) ?
F4 C43 . 1.345(3) ?
O11 H11 . 0.8200 ?
O11 C46 . 1.325(4) ?
O4 C46 . 1.227(4) ?
F3 C39 . 1.346(4) ?
F2 C41 . 1.337(4) ?
F1 C29 . 1.341(4) ?
N1 C36 . 1.362(4) ?
N1 H1A . 0.859(17) ?
N1 H1B . 0.846(17) ?
C29 C36 . 1.390(5) ?
C29 C41 . 1.364(5) ?
C31 C36 . 1.417(4) ?
C31 C43 . 1.406(4) ?
C31 C46 . 1.454(4) ?
C39 C41 . 1.379(5) ?
C39 C43 . 1.360(5) ?
F12 C38 . 1.341(4) ?
F11 C48 . 1.353(4) ?
O10 H10 . 0.8200 ?
O10 C50 . 1.314(4) ?
O1 C50 . 1.229(4) ?
C26 C38 . 1.410(5) ?
C26 C50 . 1.460(4) ?
C26 C53 . 1.413(5) ?
F10 C55 . 1.334(4) ?
F9 C54 . 1.353(4) ?
C38 C48 . 1.351(5) ?
N4 C53 . 1.356(5) ?
N4 H4A . 0.827(17) ?
N4 H4B . 0.869(17) ?
C48 C55 . 1.388(5) ?
C53 C54 . 1.393(5) ?
C54 C55 . 1.352(5) ?

loop_
_geom_hbond_atom_site_label_D
_geom_hbond_atom_site_label_H
_geom_hbond_atom_site_label_A
_geom_hbond_site_symmetry_A
_geom_hbond_distance_DH
_geom_hbond_distance_HA
_geom_hbond_distance_DA
_geom_hbond_angle_DHA
_geom_hbond_publ_flag
N1 H1A F1 . 0.86(3) 2.31(3) 2.655(4) 104(2) no
N1 H1B O4 . 0.84(3) 2.04(4) 2.637(4) 128(3) yes
N1 H1B F5 2_667 0.84(3) 2.40(3) 3.154(4) 150(3) yes
N2 H2A F5 . 0.83(3) 2.39(3) 2.670(5) 101(2) no
N2 H2A O10 1_546 0.83(3) 2.58(3) 3.363(5) 158(3) yes
N2 H2B O7 . 0.85(3) 2.03(4) 2.643(5) 129(3) yes
N3 H3A F4 1_545 0.85(3) 2.39(3) 2.816(4) 112(3) no
N3 H3A F16 . 0.85(3) 2.32(3) 2.652(4) 104(2) no
N3 H3A O11 1_545 0.85(3) 2.50(3) 3.337(4) 167(3) yes
N3 H3B O5 . 0.85(3) 2.04(4) 2.654(4) 129(3) yes
N4 H4A F9 . 0.83(3) 2.36(3) 2.650(5) 101(3) no
N4 H4B O1 . 0.86(3) 2.01(3) 2.648(4) 130(3) yes
N4 H4B F16 2_666 0.86(3) 2.48(3) 3.191(5) 140(3) yes
O9 H9 O5 2_556 0.82 1.84 2.660(3) 175 yes
O10 H10 O4 2_676 0.82 1.86 2.675(4) 178 yes
O11 H11 O1 2_676 0.82 1.82 2.643(3) 177 yes
